data_4066460
loop_
_publ_author_name
'Greger, Ingo'
'Kehr, Gerald'
'Fr\"ohlich, Roland'
'Erker, Gerhard'

_publ_section_title
;
 Dynamic Topochemical Reaction Control&#x2212;A Principle and Its
 Application inansa-Metallocene Synthesis&#x2020;
;
_journal_issue 14
_journal_name_full Organometallics
_journal_page_first 3210
_journal_paper_doi 10.1021/om100467y
_journal_volume 29
_journal_year 2010
_chemical_formula_sum 'C20 H22 Cl2 Zr'
_chemical_formula_weight 424.50
_chemical_name_systematic
; 
 ? 
;
_space_group_IT_number 14
_symmetry_cell_setting monoclinic
_symmetry_space_group_name_Hall '-P 2ybc'
_symmetry_space_group_name_H-M 'P 1 21/c 1'
_atom_sites_solution_hydrogens geom
_atom_sites_solution_primary direct
_atom_sites_solution_secondary difmap
_audit_creation_method SHELXL-97
_cell_angle_alpha 90.00
_cell_angle_beta 117.529(1)
_cell_angle_gamma 90.00
_cell_formula_units_Z 4
_cell_length_a 12.6867(2)
_cell_length_b 12.2749(2)
_cell_length_c 13.3417(2)
_cell_measurement_reflns_used 4363
_cell_measurement_temperature 223(2)
_cell_measurement_theta_max 27.88
_cell_measurement_theta_min 0.41
_cell_volume 1842.44(5)
_computing_cell_refinement 'Collect (Nonius B.V., 1998)'
_computing_data_collection 'Collect (Nonius B.V., 1998)'
_computing_data_reduction 'Denzo-SMN (Otwinowski & Minor, 1997)'
_computing_molecular_graphics 'XP (BrukerAXS, 2000)'
_computing_publication_material 'SHELXL-97 (Sheldrick, 1997)'
_computing_structure_refinement 'SHELXL-97 (Sheldrick, 1997)'
_computing_structure_solution 'SHELXS-97 (Sheldrick, 1990)'
_diffrn_ambient_temperature 223(2)
_diffrn_measured_fraction_theta_full 0.984
_diffrn_measured_fraction_theta_max 0.984
_diffrn_measurement_device_type 'Nonius KappaCCD'
_diffrn_measurement_method '\w and \f scans'
_diffrn_radiation_monochromator graphite
_diffrn_radiation_source 'rotating anode Nonius FR591'
_diffrn_radiation_type MoK\a
_diffrn_radiation_wavelength 0.71073
_diffrn_reflns_av_R_equivalents 0.041
_diffrn_reflns_av_sigmaI/netI 0.0248
_diffrn_reflns_limit_h_max 16
_diffrn_reflns_limit_h_min -13
_diffrn_reflns_limit_k_max 16
_diffrn_reflns_limit_k_min -15
_diffrn_reflns_limit_l_max 15
_diffrn_reflns_limit_l_min -17
_diffrn_reflns_number 16537
_diffrn_reflns_theta_full 28.28
_diffrn_reflns_theta_max 28.28
_diffrn_reflns_theta_min 2.39
_exptl_absorpt_coefficient_mu 0.884
_exptl_absorpt_correction_T_max 0.7775
_exptl_absorpt_correction_T_min 0.6664
_exptl_absorpt_correction_type multi-scan
_exptl_absorpt_process_details 'Denzo (Otwinowski, Borek, Majewski & Minor, 2003)'
_exptl_crystal_colour 'light yellow'
_exptl_crystal_density_diffrn 1.530
_exptl_crystal_density_method 'not measured'
_exptl_crystal_description block
_exptl_crystal_F_000 864
_exptl_crystal_size_max 0.50
_exptl_crystal_size_mid 0.35
_exptl_crystal_size_min 0.30
_refine_diff_density_max 0.568
_refine_diff_density_min -0.593
_refine_diff_density_rms 0.066
_refine_ls_extinction_method none
_refine_ls_goodness_of_fit_ref 1.042
_refine_ls_hydrogen_treatment constr
_refine_ls_matrix_type full
_refine_ls_number_parameters 210
_refine_ls_number_reflns 4502
_refine_ls_number_restraints 0
_refine_ls_restrained_S_all 1.042
_refine_ls_R_factor_all 0.0385
_refine_ls_R_factor_gt 0.0299
_refine_ls_shift/su_max 0.000
_refine_ls_shift/su_mean 0.000
_refine_ls_structure_factor_coef Fsqd
_refine_ls_weighting_details 'calc w=1/[\s^2^(Fo^2^)+(0.0368P)^2^+1.2840P] where P=(Fo^2^+2Fc^2^)/3'
_refine_ls_weighting_scheme calc
_refine_ls_wR_factor_gt 0.0725
_refine_ls_wR_factor_ref 0.0777
_reflns_number_gt 3858
_reflns_number_total 4502
_reflns_threshold_expression >2sigma(I)
_cod_data_source_file om100467y_si_002.cif
_cod_data_source_block erk5054
_cod_original_cell_volume 1842.43(5)
_cod_original_sg_symbol_H-M P21/c
_cod_database_code 4066460

loop_
_symmetry_equiv_pos_as_xyz
'x, y, z'
'-x, y+1/2, -z+1/2'
'-x, -y, -z'
'x, -y-1/2, z-1/2'

loop_
_atom_site_label
_atom_site_type_symbol
_atom_site_fract_x
_atom_site_fract_y
_atom_site_fract_z
_atom_site_U_iso_or_equiv
_atom_site_adp_type
_atom_site_occupancy
_atom_site_symmetry_multiplicity
_atom_site_calc_flag
_atom_site_refinement_flags
Zr Zr 0.176320(16) 0.177701(16) 0.417648(14) 0.02593(7) Uani 1 1 d .
Cl1 Cl 0.19015(7) 0.09030(6) 0.58770(5) 0.05709(18) Uani 1 1 d .
Cl2 Cl 0.09837(6) 0.35293(5) 0.43917(6) 0.04979(16) Uani 1 1 d .
C1 C 0.11384(16) 0.05352(17) 0.25214(16) 0.0295(4) Uani 1 1 d .
C2 C 0.06640(19) 0.00887(19) 0.32024(19) 0.0375(5) Uani 1 1 d .
H2 H 0.0887 -0.0578 0.3592 0.045 Uiso 1 1 calc R
C3 C -0.02021(19) 0.0813(2) 0.3198(2) 0.0431(6) Uani 1 1 d .
H3 H -0.0653 0.0712 0.3586 0.052 Uiso 1 1 calc R
C4 C -0.02745(18) 0.1703(2) 0.2521(2) 0.0415(6) Uani 1 1 d .
H4 H -0.0791 0.2300 0.2363 0.050 Uiso 1 1 calc R
C5 C 0.05631(18) 0.15504(19) 0.21131(17) 0.0343(5) Uani 1 1 d .
H5 H 0.0714 0.2038 0.1651 0.041 Uiso 1 1 calc R
C6 C 0.20760(16) 0.00567(16) 0.22470(16) 0.0271(4) Uani 1 1 d .
H6 H 0.1686 -0.0099 0.1426 0.033 Uiso 1 1 calc R
C7 C 0.25858(18) -0.09998(18) 0.28493(18) 0.0343(4) Uani 1 1 d .
H7 H 0.2593 -0.1095 0.3551 0.041 Uiso 1 1 calc R
C8 C 0.3025(2) -0.18087(18) 0.2502(2) 0.0394(5) Uani 1 1 d .
H8 H 0.3324 -0.2398 0.3007 0.047 Uiso 1 1 calc R
C9 C 0.3121(2) -0.19327(18) 0.1425(2) 0.0417(5) Uani 1 1 d .
H9 H 0.3840 -0.2378 0.1619 0.050 Uiso 1 1 calc R
C10 C 0.2076(3) -0.2602(3) 0.0586(3) 0.0734(9) Uani 1 1 d .
H10A H 0.2084 -0.3313 0.0908 0.110 Uiso 1 1 calc R
H10B H 0.2138 -0.2690 -0.0107 0.110 Uiso 1 1 calc R
H10C H 0.1339 -0.2231 0.0423 0.110 Uiso 1 1 calc R
C11 C 0.33457(17) 0.15388(17) 0.35722(16) 0.0293(4) Uani 1 1 d .
C12 C 0.37898(18) 0.1072(2) 0.46638(17) 0.0371(5) Uani 1 1 d .
H12 H 0.3936 0.0328 0.4837 0.045 Uiso 1 1 calc R
C13 C 0.3976(2) 0.1916(2) 0.54466(19) 0.0450(6) Uani 1 1 d .
H13 H 0.4283 0.1830 0.6232 0.054 Uiso 1 1 calc R
C14 C 0.3628(2) 0.2894(2) 0.4860(2) 0.0432(6) Uani 1 1 d .
H14 H 0.3656 0.3583 0.5177 0.052 Uiso 1 1 calc R
C15 C 0.32223(19) 0.26677(18) 0.36939(19) 0.0353(5) Uani 1 1 d .
H15 H 0.2923 0.3182 0.3105 0.042 Uiso 1 1 calc R
C16 C 0.30436(17) 0.09498(16) 0.24749(16) 0.0274(4) Uani 1 1 d .
H16 H 0.2683 0.1494 0.1861 0.033 Uiso 1 1 calc R
C17 C 0.41687(18) 0.05457(18) 0.24667(18) 0.0329(4) Uani 1 1 d .
H17 H 0.4881 0.0867 0.2999 0.039 Uiso 1 1 calc R
C18 C 0.42732(18) -0.02023(18) 0.18050(19) 0.0352(5) Uani 1 1 d .
H18 H 0.5047 -0.0336 0.1910 0.042 Uiso 1 1 calc R
C19 C 0.32982(19) -0.08632(19) 0.09047(18) 0.0349(5) Uani 1 1 d .
H19 H 0.2552 -0.0437 0.0608 0.042 Uiso 1 1 calc R
C20 C 0.3580(2) -0.1102(2) -0.0076(2) 0.0513(6) Uani 1 1 d .
H20A H 0.3819 -0.0434 -0.0302 0.077 Uiso 1 1 calc R
H20B H 0.2878 -0.1394 -0.0710 0.077 Uiso 1 1 calc R
H20C H 0.4220 -0.1630 0.0166 0.077 Uiso 1 1 calc R

loop_
_atom_site_aniso_label
_atom_site_aniso_U_11
_atom_site_aniso_U_22
_atom_site_aniso_U_33
_atom_site_aniso_U_23
_atom_site_aniso_U_13
_atom_site_aniso_U_12
Zr 0.02734(11) 0.02994(11) 0.02175(10) -0.00227(7) 0.01241(8) -0.00335(7)
Cl1 0.0825(5) 0.0598(4) 0.0356(3) 0.0025(3) 0.0329(3) -0.0211(3)
Cl2 0.0475(3) 0.0397(3) 0.0508(3) -0.0095(3) 0.0130(3) 0.0075(3)
C1 0.0256(9) 0.0381(11) 0.0250(9) -0.0101(8) 0.0119(7) -0.0069(8)
C2 0.0386(11) 0.0405(12) 0.0414(12) -0.0127(10) 0.0254(10) -0.0156(9)
C3 0.0325(11) 0.0561(15) 0.0485(13) -0.0204(11) 0.0253(10) -0.0170(10)
C4 0.0223(10) 0.0610(16) 0.0356(11) -0.0135(11) 0.0086(9) 0.0006(9)
C5 0.0266(10) 0.0479(13) 0.0239(9) -0.0049(9) 0.0078(8) -0.0001(9)
C6 0.0271(9) 0.0324(10) 0.0243(9) -0.0025(8) 0.0140(7) -0.0031(7)
C7 0.0361(10) 0.0367(11) 0.0341(10) 0.0035(9) 0.0195(9) -0.0050(9)
C8 0.0407(12) 0.0313(11) 0.0470(13) 0.0104(9) 0.0210(10) 0.0011(9)
C9 0.0467(13) 0.0310(12) 0.0542(14) -0.0010(10) 0.0292(12) 0.0037(9)
C10 0.089(2) 0.068(2) 0.072(2) -0.0259(17) 0.0453(19) -0.0348(18)
C11 0.0253(9) 0.0371(11) 0.0262(9) -0.0028(8) 0.0125(8) -0.0058(8)
C12 0.0281(10) 0.0500(13) 0.0285(10) 0.0013(9) 0.0091(8) 0.0041(9)
C13 0.0287(10) 0.0739(18) 0.0255(10) -0.0095(11) 0.0066(9) -0.0075(11)
C14 0.0384(12) 0.0521(14) 0.0420(12) -0.0209(11) 0.0209(10) -0.0222(11)
C15 0.0390(11) 0.0353(12) 0.0364(11) -0.0042(9) 0.0215(9) -0.0117(9)
C16 0.0297(9) 0.0308(10) 0.0240(9) -0.0002(7) 0.0143(8) -0.0020(8)
C17 0.0279(9) 0.0380(11) 0.0356(10) 0.0013(9) 0.0170(8) -0.0044(8)
C18 0.0320(10) 0.0383(12) 0.0435(12) 0.0026(9) 0.0245(9) 0.0010(9)
C19 0.0377(11) 0.0363(11) 0.0384(11) -0.0028(9) 0.0242(9) 0.0039(9)
C20 0.0581(15) 0.0569(16) 0.0544(15) -0.0124(13) 0.0390(13) 0.0001(12)

loop_
_atom_type_symbol
_atom_type_description
_atom_type_scat_dispersion_real
_atom_type_scat_dispersion_imag
_atom_type_scat_source
C C 0.0033 0.0016 'International Tables Vol C Tables 4.2.6.8 and 6.1.1.4'
H H 0.0000 0.0000 'International Tables Vol C Tables 4.2.6.8 and 6.1.1.4'
Cl Cl 0.1484 0.1585 'International Tables Vol C Tables 4.2.6.8 and 6.1.1.4'
Zr Zr -2.9673 0.5597 'International Tables Vol C Tables 4.2.6.8 and 6.1.1.4'

loop_
_geom_angle_atom_site_label_1
_geom_angle_atom_site_label_2
_geom_angle_atom_site_label_3
_geom_angle
Cl2 Zr Cl1 97.87(3)
Cl2 Zr C5 98.97(5)
Cl1 Zr C5 136.79(6)
Cl2 Zr C15 91.94(6)
Cl1 Zr C15 133.94(6)
C5 Zr C15 84.82(7)
Cl2 Zr C1 131.57(5)
Cl1 Zr C1 114.29(5)
C5 Zr C1 33.25(7)
C15 Zr C1 90.55(7)
Cl2 Zr C12 134.39(6)
Cl1 Zr C12 89.01(6)
C5 Zr C12 106.34(7)
C15 Zr C12 54.37(8)
C1 Zr C12 83.47(7)
Cl2 Zr C2 129.27(6)
Cl1 Zr C2 84.38(6)
C5 Zr C2 54.48(8)
C15 Zr C2 122.33(7)
C1 Zr C2 32.86(7)
C12 Zr C2 96.20(8)
Cl2 Zr C11 124.77(5)
Cl1 Zr C11 121.62(5)
C5 Zr C11 78.51(7)
C15 Zr C11 32.94(7)
C1 Zr C11 67.48(6)
C12 Zr C11 32.93(7)
C2 Zr C11 94.21(7)
Cl2 Zr C4 80.03(6)
Cl1 Zr C4 113.86(6)
C5 Zr C4 32.95(7)
C15 Zr C4 112.14(8)
C1 Zr C4 54.63(7)
C12 Zr C4 137.28(7)
C2 Zr C4 53.98(8)
C11 Zr C4 111.46(7)
Cl2 Zr C3 96.75(6)
Cl1 Zr C3 84.46(6)
C5 Zr C3 54.23(8)
C15 Zr C3 138.95(8)
C1 Zr C3 54.46(7)
C12 Zr C3 128.84(8)
C2 Zr C3 32.70(8)
C11 Zr C3 121.93(7)
C4 Zr C3 32.22(9)
Cl2 Zr C14 80.87(6)
Cl1 Zr C14 104.56(6)
C5 Zr C14 117.24(8)
C15 Zr C14 33.09(7)
C1 Zr C14 121.04(7)
C12 Zr C14 53.91(8)
C2 Zr C14 147.78(8)
C11 Zr C14 54.51(7)
C4 Zr C14 138.91(9)
C3 Zr C14 170.87(9)
Cl2 Zr C13 104.30(6)
Cl1 Zr C13 79.98(6)
C5 Zr C13 132.58(7)
C15 Zr C13 54.03(8)
C1 Zr C13 115.80(7)
C12 Zr C13 32.61(8)
C2 Zr C13 125.75(9)
C11 Zr C13 54.25(7)
C4 Zr C13 165.11(8)
C3 Zr C13 155.27(9)
C14 Zr C13 32.00(9)
C2 C1 C5 106.93(19)
C2 C1 C6 128.4(2)
C5 C1 C6 124.70(18)
C2 C1 Zr 73.91(11)
C5 C1 Zr 72.52(11)
C6 C1 Zr 119.17(12)
C3 C2 C1 108.4(2)
C3 C2 Zr 74.10(13)
C1 C2 Zr 73.23(11)
C3 C2 H2 125.8
C1 C2 H2 125.8
Zr C2 H2 118.7
C4 C3 C2 108.3(2)
C4 C3 Zr 73.73(12)
C2 C3 Zr 73.19(12)
C4 C3 H3 125.8
C2 C3 H3 125.8
Zr C3 H3 119.1
C3 C4 C5 108.1(2)
C3 C4 Zr 74.05(13)
C5 C4 Zr 72.02(12)
C3 C4 H4 126.0
C5 C4 H4 126.0
Zr C4 H4 119.8
C4 C5 C1 108.3(2)
C4 C5 Zr 75.03(12)
C1 C5 Zr 74.24(11)
C4 C5 H5 125.9
C1 C5 H5 125.9
Zr C5 H5 116.9
C7 C6 C1 113.36(16)
C7 C6 C16 113.23(16)
C1 C6 C16 108.30(16)
C7 C6 H6 107.2
C1 C6 H6 107.2
C16 C6 H6 107.2
C8 C7 C6 127.3(2)
C8 C7 H7 116.3
C6 C7 H7 116.3
C7 C8 C9 130.0(2)
C7 C8 H8 115.0
C9 C8 H8 115.0
C8 C9 C10 109.2(2)
C8 C9 C19 115.78(18)
C10 C9 C19 112.7(2)
C8 C9 H9 106.1
C10 C9 H9 106.1
C19 C9 H9 106.1
C9 C10 H10A 109.5
C9 C10 H10B 109.5
H10A C10 H10B 109.5
C9 C10 H10C 109.5
H10A C10 H10C 109.5
H10B C10 H10C 109.5
C15 C11 C12 106.91(19)
C15 C11 C16 125.98(19)
C12 C11 C16 127.1(2)
C15 C11 Zr 72.56(12)
C12 C11 Zr 73.33(12)
C16 C11 Zr 119.00(12)
C13 C12 C11 108.4(2)
C13 C12 Zr 74.84(13)
C11 C12 Zr 73.74(12)
C13 C12 H12 125.8
C11 C12 H12 125.8
Zr C12 H12 117.6
C14 C13 C12 108.4(2)
C14 C13 Zr 73.45(13)
C12 C13 Zr 72.55(12)
C14 C13 H13 125.8
C12 C13 H13 125.8
Zr C13 H13 120.0
C13 C14 C15 108.0(2)
C13 C14 Zr 74.55(13)
C15 C14 Zr 72.10(12)
C13 C14 H14 126.0
C15 C14 H14 126.0
Zr C14 H14 119.2
C11 C15 C14 108.3(2)
C11 C15 Zr 74.50(11)
C14 C15 Zr 74.82(12)
C11 C15 H15 125.9
C14 C15 H15 125.9
Zr C15 H15 116.9
C11 C16 C17 110.16(16)
C11 C16 C6 110.31(15)
C17 C16 C6 115.18(16)
C11 C16 H16 106.9
C17 C16 H16 106.9
C6 C16 H16 106.9
C18 C17 C16 128.12(19)
C18 C17 H17 115.9
C16 C17 H17 115.9
C17 C18 C19 127.53(19)
C17 C18 H18 116.2
C19 C18 H18 116.2
C18 C19 C20 110.78(18)
C18 C19 C9 109.61(19)
C20 C19 C9 111.05(19)
C18 C19 H19 108.4
C20 C19 H19 108.4
C9 C19 H19 108.4
C19 C20 H20A 109.5
C19 C20 H20B 109.5
H20A C20 H20B 109.5
C19 C20 H20C 109.5
H20A C20 H20C 109.5
H20B C20 H20C 109.5

loop_
_geom_bond_atom_site_label_1
_geom_bond_atom_site_label_2
_geom_bond_distance
Zr Cl2 2.4392(6)
Zr Cl1 2.4416(6)
Zr C5 2.470(2)
Zr C15 2.478(2)
Zr C1 2.4919(19)
Zr C12 2.497(2)
Zr C2 2.501(2)
Zr C11 2.5025(19)
Zr C4 2.508(2)
Zr C3 2.512(2)
Zr C14 2.513(2)
Zr C13 2.527(2)
C1 C2 1.412(3)
C1 C5 1.420(3)
C1 C6 1.515(3)
C2 C3 1.411(3)
C2 H2 0.9400
C3 C4 1.393(4)
C3 H3 0.9400
C4 C5 1.412(3)
C4 H4 0.9400
C5 H5 0.9400
C6 C7 1.505(3)
C6 C16 1.567(3)
C6 H6 0.9900
C7 C8 1.323(3)
C7 H7 0.9400
C8 C9 1.505(4)
C8 H8 0.9400
C9 C10 1.521(4)
C9 C19 1.549(3)
C9 H9 0.9900
C10 H10A 0.9700
C10 H10B 0.9700
C10 H10C 0.9700
C11 C15 1.412(3)
C11 C12 1.417(3)
C11 C16 1.515(3)
C12 C13 1.411(3)
C12 H12 0.9400
C13 C14 1.389(4)
C13 H13 0.9400
C14 C15 1.421(3)
C14 H14 0.9400
C15 H15 0.9400
C16 C17 1.516(3)
C16 H16 0.9900
C17 C18 1.322(3)
C17 H17 0.9400
C18 C19 1.502(3)
C18 H18 0.9400
C19 C20 1.535(3)
C19 H19 0.9900
C20 H20A 0.9700
C20 H20B 0.9700
C20 H20C 0.9700

loop_
_geom_torsion_atom_site_label_1
_geom_torsion_atom_site_label_2
_geom_torsion_atom_site_label_3
_geom_torsion_atom_site_label_4
_geom_torsion
Cl2 Zr C1 C2 -100.73(14)
Cl1 Zr C1 C2 26.23(14)
C5 Zr C1 C2 -114.12(18)
C15 Zr C1 C2 166.20(14)
C12 Zr C1 C2 112.18(14)
C11 Zr C1 C2 142.05(15)
C4 Zr C1 C2 -76.70(15)
C3 Zr C1 C2 -36.86(14)
C14 Zr C1 C2 152.64(14)
C13 Zr C1 C2 116.59(14)
Cl2 Zr C1 C5 13.39(14)
Cl1 Zr C1 C5 140.35(11)
C15 Zr C1 C5 -79.68(13)
C12 Zr C1 C5 -133.71(13)
C2 Zr C1 C5 114.12(18)
C11 Zr C1 C5 -103.83(13)
C4 Zr C1 C5 37.42(13)
C3 Zr C1 C5 77.25(14)
C14 Zr C1 C5 -93.24(14)
C13 Zr C1 C5 -129.30(13)
Cl2 Zr C1 C6 133.90(13)
Cl1 Zr C1 C6 -99.14(15)
C5 Zr C1 C6 120.5(2)
C15 Zr C1 C6 40.83(16)
C12 Zr C1 C6 -13.20(15)
C2 Zr C1 C6 -125.4(2)
C11 Zr C1 C6 16.68(14)
C4 Zr C1 C6 157.93(19)
C3 Zr C1 C6 -162.2(2)
C14 Zr C1 C6 27.27(19)
C13 Zr C1 C6 -8.79(18)
C5 C1 C2 C3 0.8(2)
C6 C1 C2 C3 -178.93(18)
Zr C1 C2 C3 66.31(15)
C5 C1 C2 Zr -65.51(13)
C6 C1 C2 Zr 114.76(19)
Cl2 Zr C2 C3 -7.08(17)
Cl1 Zr C2 C3 88.50(14)
C5 Zr C2 C3 -77.44(15)
C15 Zr C2 C3 -131.77(14)
C1 Zr C2 C3 -115.4(2)
C12 Zr C2 C3 176.89(15)
C11 Zr C2 C3 -150.10(15)
C4 Zr C2 C3 -36.53(14)
C14 Zr C2 C3 -162.97(16)
C13 Zr C2 C3 161.87(14)
Cl2 Zr C2 C1 108.29(12)
Cl1 Zr C2 C1 -156.12(13)
C5 Zr C2 C1 37.94(12)
C15 Zr C2 C1 -16.39(17)
C12 Zr C2 C1 -67.73(14)
C11 Zr C2 C1 -34.72(14)
C4 Zr C2 C1 78.85(14)
C3 Zr C2 C1 115.4(2)
C14 Zr C2 C1 -47.6(2)
C13 Zr C2 C1 -82.75(15)
C1 C2 C3 C4 0.2(2)
Zr C2 C3 C4 65.91(16)
C1 C2 C3 Zr -65.74(14)
Cl2 Zr C3 C4 59.02(13)
Cl1 Zr C3 C4 156.33(13)
C5 Zr C3 C4 -37.19(13)
C15 Zr C3 C4 -41.79(19)
C1 Zr C3 C4 -78.42(14)
C12 Zr C3 C4 -119.43(14)
C2 Zr C3 C4 -115.5(2)
C11 Zr C3 C4 -79.60(15)
C14 Zr C3 C4 -15.3(6)
C13 Zr C3 C4 -152.61(18)
Cl2 Zr C3 C2 174.48(13)
Cl1 Zr C3 C2 -88.21(14)
C5 Zr C3 C2 78.27(15)
C15 Zr C3 C2 73.67(19)
C1 Zr C3 C2 37.04(13)
C12 Zr C3 C2 -3.97(19)
C11 Zr C3 C2 35.86(17)
C4 Zr C3 C2 115.5(2)
C14 Zr C3 C2 100.2(5)
C13 Zr C3 C2 -37.1(3)
C2 C3 C4 C5 -1.1(3)
Zr C3 C4 C5 64.47(15)
C2 C3 C4 Zr -65.56(15)
Cl2 Zr C4 C3 -120.17(13)
Cl1 Zr C4 C3 -25.91(15)
C5 Zr C4 C3 115.6(2)
C15 Zr C4 C3 151.80(13)
C1 Zr C4 C3 77.84(14)
C12 Zr C4 C3 90.90(17)
C2 Zr C4 C3 37.09(13)
C11 Zr C4 C3 116.25(14)
C14 Zr C4 C3 176.35(13)
C13 Zr C4 C3 131.5(3)
Cl2 Zr C4 C5 124.22(15)
Cl1 Zr C4 C5 -141.52(13)
C15 Zr C4 C5 36.20(16)
C1 Zr C4 C5 -37.77(13)
C12 Zr C4 C5 -24.7(2)
C2 Zr C4 C5 -78.51(15)
C11 Zr C4 C5 0.64(17)
C3 Zr C4 C5 -115.6(2)
C14 Zr C4 C5 60.75(19)
C13 Zr C4 C5 15.9(4)
C3 C4 C5 C1 1.6(2)
Zr C4 C5 C1 67.40(14)
C3 C4 C5 Zr -65.80(16)
C2 C1 C5 C4 -1.5(2)
C6 C1 C5 C4 178.27(18)
Zr C1 C5 C4 -67.93(14)
C2 C1 C5 Zr 66.45(14)
C6 C1 C5 Zr -113.80(18)
Cl2 Zr C5 C4 -55.54(15)
Cl1 Zr C5 C4 56.22(17)
C15 Zr C5 C4 -146.68(15)
C1 Zr C5 C4 114.4(2)
C12 Zr C5 C4 162.81(15)
C2 Zr C5 C4 76.89(15)
C11 Zr C5 C4 -179.39(16)
C3 Zr C5 C4 36.35(14)
C14 Zr C5 C4 -139.83(15)
C13 Zr C5 C4 -174.52(15)
Cl2 Zr C5 C1 -169.90(11)
Cl1 Zr C5 C1 -58.15(14)
C15 Zr C5 C1 98.96(12)
C12 Zr C5 C1 48.45(13)
C2 Zr C5 C1 -37.47(12)
C11 Zr C5 C1 66.25(12)
C4 Zr C5 C1 -114.4(2)
C3 Zr C5 C1 -78.01(14)
C14 Zr C5 C1 105.81(13)
C13 Zr C5 C1 71.12(16)
C2 C1 C6 C7 -3.7(3)
C5 C1 C6 C7 176.64(18)
Zr C1 C6 C7 88.46(18)
C2 C1 C6 C16 -130.2(2)
C5 C1 C6 C16 50.1(2)
Zr C1 C6 C16 -38.1(2)
C1 C6 C7 C8 151.2(2)
C16 C6 C7 C8 -84.9(3)
C6 C7 C8 C9 -1.6(4)
C7 C8 C9 C10 -96.9(3)
C7 C8 C9 C19 31.6(4)
Cl2 Zr C11 C15 5.29(14)
Cl1 Zr C11 C15 -123.27(11)
C5 Zr C11 C15 98.30(13)
C1 Zr C11 C15 131.20(14)
C12 Zr C11 C15 -114.36(18)
C2 Zr C11 C15 150.75(13)
C4 Zr C11 C15 97.94(13)
C3 Zr C11 C15 132.24(13)
C14 Zr C11 C15 -37.64(13)
C13 Zr C11 C15 -77.28(14)
Cl2 Zr C11 C12 119.64(12)
Cl1 Zr C11 C12 -8.91(15)
C5 Zr C11 C12 -147.34(14)
C15 Zr C11 C12 114.36(18)
C1 Zr C11 C12 -114.44(14)
C2 Zr C11 C12 -94.90(14)
C4 Zr C11 C12 -147.70(13)
C3 Zr C11 C12 -113.40(15)
C14 Zr C11 C12 76.72(15)
C13 Zr C11 C12 37.07(14)
Cl2 Zr C11 C16 -116.72(14)
Cl1 Zr C11 C16 114.73(14)
C5 Zr C11 C16 -23.70(15)
C15 Zr C11 C16 -122.0(2)
C1 Zr C11 C16 9.20(14)
C12 Zr C11 C16 123.6(2)
C2 Zr C11 C16 28.75(16)
C4 Zr C11 C16 -24.06(18)
C3 Zr C11 C16 10.24(19)
C14 Zr C11 C16 -159.64(19)
C13 Zr C11 C16 160.71(19)
C15 C11 C12 C13 -2.1(2)
C16 C11 C12 C13 178.50(19)
Zr C11 C12 C13 -67.42(15)
C15 C11 C12 Zr 65.28(14)
C16 C11 C12 Zr -114.09(19)
Cl2 Zr C12 C13 27.28(18)
Cl1 Zr C12 C13 -72.79(14)
C5 Zr C12 C13 148.23(15)
C15 Zr C12 C13 77.24(16)
C1 Zr C12 C13 172.62(15)
C2 Zr C12 C13 -157.03(15)
C11 Zr C12 C13 114.8(2)
C4 Zr C12 C13 161.93(15)
C3 Zr C12 C13 -154.87(14)
C14 Zr C12 C13 36.10(14)
Cl2 Zr C12 C11 -87.51(13)
Cl1 Zr C12 C11 172.42(12)
C5 Zr C12 C11 33.44(15)
C15 Zr C12 C11 -37.55(12)
C1 Zr C12 C11 57.83(13)
C2 Zr C12 C11 88.18(13)
C4 Zr C12 C11 47.14(19)
C3 Zr C12 C11 90.34(15)
C14 Zr C12 C11 -78.69(14)
C13 Zr C12 C11 -114.8(2)
C11 C12 C13 C14 1.5(3)
Zr C12 C13 C14 -65.20(16)
C11 C12 C13 Zr 66.69(14)
Cl2 Zr C13 C14 -44.21(14)
Cl1 Zr C13 C14 -139.87(14)
C5 Zr C13 C14 72.70(18)
C15 Zr C13 C14 37.63(13)
C1 Zr C13 C14 107.88(15)
C12 Zr C13 C14 116.0(2)
C2 Zr C13 C14 144.59(14)
C11 Zr C13 C14 78.58(15)
C4 Zr C13 C14 61.0(4)
C3 Zr C13 C14 168.29(17)
Cl2 Zr C13 C12 -160.25(13)
Cl1 Zr C13 C12 104.10(14)
C5 Zr C13 C12 -43.33(19)
C15 Zr C13 C12 -78.40(15)
C1 Zr C13 C12 -8.15(17)
C2 Zr C13 C12 28.56(18)
C11 Zr C13 C12 -37.45(13)
C4 Zr C13 C12 -55.0(4)
C3 Zr C13 C12 52.3(2)
C14 Zr C13 C12 -116.0(2)
C12 C13 C14 C15 -0.2(3)
Zr C13 C14 C15 -64.86(15)
C12 C13 C14 Zr 64.62(16)
Cl2 Zr C14 C13 136.81(14)
Cl1 Zr C14 C13 40.98(15)
C5 Zr C14 C13 -127.74(14)
C15 Zr C14 C13 -115.2(2)
C1 Zr C14 C13 -89.75(15)
C12 Zr C14 C13 -36.81(14)
C2 Zr C14 C13 -61.9(2)
C11 Zr C14 C13 -77.71(15)
C4 Zr C14 C13 -160.00(14)
C3 Zr C14 C13 -147.7(5)
Cl2 Zr C14 C15 -108.01(15)
Cl1 Zr C14 C15 156.15(13)
C5 Zr C14 C15 -12.57(18)
C1 Zr C14 C15 25.43(18)
C12 Zr C14 C15 78.36(15)
C2 Zr C14 C15 53.3(2)
C11 Zr C14 C15 37.47(13)
C4 Zr C14 C15 -44.8(2)
C3 Zr C14 C15 -32.5(6)
C13 Zr C14 C15 115.2(2)
C12 C11 C15 C14 2.0(2)
C16 C11 C15 C14 -178.64(18)
Zr C11 C15 C14 67.79(15)
C12 C11 C15 Zr -65.81(14)
C16 C11 C15 Zr 113.57(18)
C13 C14 C15 C11 -1.1(2)
Zr C14 C15 C11 -67.58(14)
C13 C14 C15 Zr 66.48(16)
Cl2 Zr C15 C11 -175.66(11)
Cl1 Zr C15 C11 81.46(13)
C5 Zr C15 C11 -76.82(13)
C1 Zr C15 C11 -44.03(12)
C12 Zr C15 C11 37.53(12)
C2 Zr C15 C11 -35.22(15)
C4 Zr C15 C11 -95.64(13)
C3 Zr C15 C11 -73.08(17)
C14 Zr C15 C11 114.4(2)
C13 Zr C15 C11 78.03(14)
Cl2 Zr C15 C14 69.96(15)
Cl1 Zr C15 C14 -32.92(18)
C5 Zr C15 C14 168.80(16)
C1 Zr C15 C14 -158.41(15)
C12 Zr C15 C14 -76.85(16)
C2 Zr C15 C14 -149.60(15)
C11 Zr C15 C14 -114.4(2)
C4 Zr C15 C14 149.98(15)
C3 Zr C15 C14 172.55(15)
C13 Zr C15 C14 -36.34(15)
C15 C11 C16 C17 111.2(2)
C12 C11 C16 C17 -69.6(2)
Zr C11 C16 C17 -160.05(13)
C15 C11 C16 C6 -120.6(2)
C12 C11 C16 C6 58.7(3)
Zr C11 C16 C6 -31.8(2)
C7 C6 C16 C11 -83.6(2)
C1 C6 C16 C11 43.0(2)
C7 C6 C16 C17 41.8(2)
C1 C6 C16 C17 168.45(16)
C11 C16 C17 C18 162.8(2)
C6 C16 C17 C18 37.2(3)
C16 C17 C18 C19 -1.5(4)
C17 C18 C19 C20 146.8(2)
C17 C18 C19 C9 -90.3(3)
C8 C9 C19 C18 48.3(3)
C10 C9 C19 C18 175.1(2)
C8 C9 C19 C20 171.0(2)
C10 C9 C19 C20 -62.2(3)
